data_8101154
loop_
_publ_author_name
'Mudring, Anja-Verena'
'Jansen, Martin'

_publ_section_title
;
Crystal structure of tetrarubidium dichloride monooxide, Rb~4~(Cl~2~O)
;
_journal_issue 4
_journal_name_full 'Zeitschrift f\"ur Kristallographie - New Crystal Structures'
_journal_page_first 483
_journal_page_last 483
_journal_volume 216
_journal_year 2001
_chemical_formula_moiety Rb4Cl2O
_chemical_formula_structural 'Rb4(Cl2 O)'
_chemical_formula_sum 'Cl2 O Rb4'
_chemical_formula_weight 429
_chemical_name_common 'rubidium chloride oxide'
_space_group_IT_number 220
_symmetry_cell_setting cubic
_symmetry_space_group_name_Hall 'I -4bd 2c 3'
_symmetry_space_group_name_H-M 'I -4 3 d'
_cell_angle_alpha 90.00
_cell_angle_beta 90.00
_cell_angle_gamma 90.00
_cell_formula_units_Z 4
_cell_length_a 9.521(3)
_cell_length_b 9.521(3)
_cell_length_c 9.521(3)
_cell_measurement_temperature 293(2)
_cell_volume 863.1(5)
_diffrn_ambient_temperature 293(2)
_exptl_crystal_density_diffrn 3.573
_exptl_crystal_size_mid 0.08
_refine_diff_density_rms 0.096
_cod_original_formula_sum 'O Cl2 Rb4'
_cod_database_code 8101154

loop_
_symmetry_equiv_pos_as_xyz
'x, y, z'
'x+1/2, -y+1/2, -z'
'-x, y+1/2, -z+1/2'
'-x+1/2, -y, z+1/2'
'x+1/4, z+1/4, y+1/4'
'x+3/4, -z+1/4, -y+3/4'
'-x+1/4, -z+3/4, y+3/4'
'-x+3/4, z+3/4, -y+1/4'
'y, z, x'
'-y+1/2, -z, x+1/2'
'y+1/2, -z+1/2, -x'
'-y, z+1/2, -x+1/2'
'z+1/4, y+1/4, x+1/4'
'-z+1/4, -y+3/4, x+3/4'
'-z+3/4, y+3/4, -x+1/4'
'z+3/4, -y+1/4, -x+3/4'
'z, x, y'
'-z, x+1/2, -y+1/2'
'-z+1/2, -x, y+1/2'
'z+1/2, -x+1/2, -y'
'y+1/4, x+1/4, z+1/4'
'-y+3/4, x+3/4, -z+1/4'
'y+3/4, -x+1/4, -z+3/4'
'-y+1/4, -x+3/4, z+3/4'
'x+1/2, y+1/2, z+1/2'
'x+1, -y+1, -z+1/2'
'-x+1/2, y+1, -z+1'
'-x+1, -y+1/2, z+1'
'x+3/4, z+3/4, y+3/4'
'x+5/4, -z+3/4, -y+5/4'
'-x+3/4, -z+5/4, y+5/4'
'-x+5/4, z+5/4, -y+3/4'
'y+1/2, z+1/2, x+1/2'
'-y+1, -z+1/2, x+1'
'y+1, -z+1, -x+1/2'
'-y+1/2, z+1, -x+1'
'z+3/4, y+3/4, x+3/4'
'-z+3/4, -y+5/4, x+5/4'
'-z+5/4, y+5/4, -x+3/4'
'z+5/4, -y+3/4, -x+5/4'
'z+1/2, x+1/2, y+1/2'
'-z+1/2, x+1, -y+1'
'-z+1, -x+1/2, y+1'
'z+1, -x+1, -y+1/2'
'y+3/4, x+3/4, z+3/4'
'-y+5/4, x+5/4, -z+3/4'
'y+5/4, -x+3/4, -z+5/4'
'-y+3/4, -x+5/4, z+5/4'

loop_
_atom_site_label
_atom_site_type_symbol
_atom_site_fract_x
_atom_site_fract_y
_atom_site_fract_z
_atom_site_U_iso_or_equiv
_atom_site_adp_type
_atom_site_occupancy
_atom_site_calc_flag
_atom_site_refinement_flags
_atom_site_disorder_assembly
_atom_site_disorder_group
Rb1 Rb 0.0656(4) 0.0656(4) 0.0656(4) 0.115(4) Uani 1 d S . .
Cl2 Cl 0.3750 0.0000 0.2500 0.060(6) Uani 0.67 d SP . .
O2 O 0.3750 0.0000 0.2500 0.060(6) Uani 0.33 d SP . .

loop_
_atom_site_aniso_label
_atom_site_aniso_U_11
_atom_site_aniso_U_22
_atom_site_aniso_U_33
_atom_site_aniso_U_23
_atom_site_aniso_U_13
_atom_site_aniso_U_12
Rb1 0.115(4) 0.115(4) 0.115(4) 0.000(3) 0.000(3) 0.000(3)
Cl2 0.096(17) 0.042(7) 0.042(7) 0.000 0.000 0.000
O2 0.096(17) 0.042(7) 0.042(7) 0.000 0.000 0.000

loop_
_geom_bond_atom_site_label_1
_geom_bond_atom_site_label_2
_geom_bond_distance
_geom_bond_site_symmetry_2
_geom_bond_publ_flag
Rb1 O2 3.121(4) 27_544 ?
Rb1 Cl2 3.121(4) 35_445 ?
Rb1 Cl2 3.121(4) 27_544 ?
Rb1 O2 3.121(4) 43_454 ?
Rb1 Cl2 3.121(4) 43_454 ?
Rb1 O2 3.486(5) 9 ?
Rb1 Cl2 3.486(5) 9 ?
Rb1 O2 3.486(5) 17 ?
Rb1 Cl2 3.486(5) 17 ?
Rb1 Cl2 3.486(5) . ?
Rb1 O2 3.486(5) . ?
Cl2 Rb1 3.121(4) 30_444 ?
Cl2 Rb1 3.121(4) 4 ?
Cl2 Rb1 3.121(4) 5 ?
Cl2 Rb1 3.121(4) 27_544 ?
Cl2 Rb1 3.486(5) 31_544 ?
Cl2 Rb1 3.486(5) 8_545 ?
Cl2 Rb1 3.486(5) 26_445 ?
O2 Rb1 3.121(4) 30_444 ?
O2 Rb1 3.121(4) 4 ?
O2 Rb1 3.121(4) 5 ?
O2 Rb1 3.121(4) 27_544 ?
O2 Rb1 3.486(5) 31_544 ?
O2 Rb1 3.486(5) 8_545 ?
O2 Rb1 3.486(5) 26_445 ?
